data_7052633
loop_
_publ_author_name
'Saad, Ali'
'Jeannin, Olivier'
'Fourmigu\'e, Marc'

_publ_section_title
;
 A binaphthol-substituted tetrathiafulvalene with axial chirality and
 its enantiopure TCNQF4 charge-transfer salts
;
_journal_issue 5
_journal_name_full 'New Journal of Chemistry'
_journal_page_first 1004
_journal_paper_doi 10.1039/c1nj20034h
_journal_volume 35
_journal_year 2011
_chemical_formula_moiety '2(C30 H20 O2 S6), C2 H3 N'
_chemical_formula_sum 'C62 H43 N O4 S12'
_chemical_formula_weight 1250.69
_chemical_name_systematic
;
?
;
_space_group_IT_number 5
_symmetry_cell_setting monoclinic
_symmetry_space_group_name_Hall 'C 2y'
_symmetry_space_group_name_H-M 'C 1 2 1'
_atom_sites_solution_hydrogens geom
_atom_sites_solution_primary direct
_atom_sites_solution_secondary difmap
_audit_creation_method SHELXL-97
_cell_angle_alpha 90.00
_cell_angle_beta 93.600(3)
_cell_angle_gamma 90.00
_cell_formula_units_Z 4
_cell_length_a 46.597(4)
_cell_length_b 8.8358(7)
_cell_length_c 13.4499(9)
_cell_measurement_reflns_used 1727
_cell_measurement_temperature 150(2)
_cell_measurement_theta_max 22.48
_cell_measurement_theta_min 2.35
_cell_volume 5526.7(7)
_computing_cell_refinement 'Bruker SMART (Bruker, 2002)'
_computing_data_collection 'Bruker SAINT (Bruker, 2002)'
_computing_data_reduction 'Bruker SAINT (Bruker, 2002)'
_computing_molecular_graphics 'Ortep-3 for Windows (Farrugia, 1997)'
_computing_publication_material 'WinGX publication routines (Farrugia, 1999)'
_computing_structure_refinement 'SHELXL-97 (Sheldrick, 1997)'
_computing_structure_solution 'SIR97 (Altomare et al., 1999)'
_diffrn_ambient_temperature 150(2)
_diffrn_detector 'CCD plate'
_diffrn_measured_fraction_theta_full 0.987
_diffrn_measured_fraction_theta_max 0.987
_diffrn_measurement_device_type 'APEXII, Bruker-AXS'
_diffrn_measurement_method 'CCD rotation images, thin slices'
_diffrn_radiation_monochromator graphite
_diffrn_radiation_source 'fine-focus sealed tube'
_diffrn_radiation_type MoK\a
_diffrn_radiation_wavelength 0.71073
_diffrn_reflns_av_R_equivalents 0.0737
_diffrn_reflns_av_sigmaI/netI 0.1485
_diffrn_reflns_limit_h_max 60
_diffrn_reflns_limit_h_min -60
_diffrn_reflns_limit_k_max 9
_diffrn_reflns_limit_k_min -11
_diffrn_reflns_limit_l_max 15
_diffrn_reflns_limit_l_min -17
_diffrn_reflns_number 16538
_diffrn_reflns_theta_full 27.50
_diffrn_reflns_theta_max 27.50
_diffrn_reflns_theta_min 0.88
_exptl_absorpt_coefficient_mu 0.526
_exptl_absorpt_correction_T_max 0.990
_exptl_absorpt_correction_T_min 0.969
_exptl_absorpt_correction_type multi-scan
_exptl_absorpt_process_details
;
[Sheldrick, G.M. (2002). SADABS Bruker AXS Inc., Madison, Wisconsin, USA]
;
_exptl_crystal_colour red
_exptl_crystal_density_diffrn 1.503
_exptl_crystal_density_method 'not measured'
_exptl_crystal_description prism
_exptl_crystal_F_000 2584
_exptl_crystal_size_max 0.09
_exptl_crystal_size_mid 0.05
_exptl_crystal_size_min 0.02
_refine_diff_density_max 0.720
_refine_diff_density_min -0.591
_refine_diff_density_rms 0.168
_refine_ls_abs_structure_details 'Flack H D (1983), Acta Cryst. A39, 876-881'
_refine_ls_abs_structure_Flack 0.11(14)
_refine_ls_extinction_method none
_refine_ls_goodness_of_fit_ref 1.001
_refine_ls_hydrogen_treatment constr
_refine_ls_matrix_type full
_refine_ls_number_parameters 707
_refine_ls_number_reflns 9752
_refine_ls_number_restraints 2
_refine_ls_restrained_S_all 1.001
_refine_ls_R_factor_all 0.1586
_refine_ls_R_factor_gt 0.0746
_refine_ls_shift/su_max 0.000
_refine_ls_shift/su_mean 0.000
_refine_ls_structure_factor_coef Fsqd
_refine_ls_weighting_details 'calc w=1/[\s^2^(Fo^2^)+(0.1073P)^2^+0.0000P] where P=(Fo^2^+2Fc^2^)/3'
_refine_ls_weighting_scheme calc
_refine_ls_wR_factor_gt 0.1662
_refine_ls_wR_factor_ref 0.2228
_reflns_number_gt 5150
_reflns_number_total 9752
_reflns_threshold_expression >2sigma(I)
_cod_data_source_file c1nj20034h.txt
_cod_data_source_block -R--1
_cod_original_sg_symbol_Hall C2y
_cod_original_sg_symbol_H-M C2
_cod_database_code 7052633

loop_
_symmetry_equiv_pos_as_xyz
'x, y, z'
'-x, y, -z'
'x+1/2, y+1/2, z'
'-x+1/2, y+1/2, -z'

loop_
_atom_site_label
_atom_site_type_symbol
_atom_site_fract_x
_atom_site_fract_y
_atom_site_fract_z
_atom_site_U_iso_or_equiv
_atom_site_adp_type
_atom_site_occupancy
_atom_site_symmetry_multiplicity
_atom_site_calc_flag
_atom_site_refinement_flags
_atom_site_disorder_assembly
_atom_site_disorder_group
S1 S 0.44225(6) 1.1270(4) 0.78698(19) 0.0522(8) Uani 1 1 d . . .
S2 S 0.38453(6) 0.9909(4) 0.7613(2) 0.0623(9) Uani 1 1 d . . .
S3 S 0.39322(6) 1.0291(5) 0.5092(2) 0.0651(10) Uani 1 1 d . . .
S4 S 0.45083(5) 1.1526(4) 0.57282(18) 0.0500(8) Uani 1 1 d . . .
S5 S 0.50975(5) 1.3385(4) 0.62420(17) 0.0446(7) Uani 1 1 d . A .
S6 S 0.49970(5) 1.3338(4) 0.83885(16) 0.0398(7) Uani 1 1 d . A .
O1 O 0.58268(12) 1.3384(8) 0.6592(4) 0.0351(15) Uani 1 1 d . . .
O2 O 0.58163(12) 1.4290(8) 0.8807(4) 0.0328(16) Uani 1 1 d . A .
C1 C 0.46264(19) 1.1998(13) 0.6964(7) 0.041(3) Uani 1 1 d . A .
C2 C 0.4136(2) 1.0702(12) 0.7055(8) 0.041(3) Uani 1 1 d . A .
C3 C 0.3749(8) 0.856(4) 0.6892(19) 0.063(10) Uiso 0.43(4) 1 d PD A 1
H3A H 0.3901 0.7805 0.6910 0.076 Uiso 0.43(4) 1 calc PR A 1
H3B H 0.3579 0.8085 0.7133 0.076 Uiso 0.43(4) 1 calc PR A 1
C4 C 0.3684(8) 0.906(4) 0.581(2) 0.068(11) Uiso 0.43(4) 1 d PD A 1
H4A H 0.3501 0.9585 0.5795 0.081 Uiso 0.43(4) 1 calc PR A 1
H4B H 0.3652 0.8145 0.5423 0.081 Uiso 0.43(4) 1 calc PR A 1
C3A C 0.3650(5) 0.895(3) 0.653(2) 0.067(8) Uiso 0.57(4) 1 d PD A 2
H3A1 H 0.3580 0.7984 0.6760 0.080 Uiso 0.57(4) 1 calc PR A 2
H3A2 H 0.3483 0.9555 0.6331 0.080 Uiso 0.57(4) 1 calc PR A 2
C4A C 0.3809(5) 0.863(3) 0.5589(13) 0.055(7) Uiso 0.57(4) 1 d PD A 2
H4A1 H 0.3681 0.8130 0.5100 0.066 Uiso 0.57(4) 1 calc PR A 2
H4A2 H 0.3971 0.7966 0.5752 0.066 Uiso 0.57(4) 1 calc PR A 2
C5 C 0.4176(2) 1.0846(14) 0.6082(9) 0.051(3) Uani 1 1 d . A .
C6 C 0.48619(18) 1.2840(12) 0.7169(6) 0.035(2) Uani 1 1 d . . .
C7 C 0.53663(18) 1.4174(12) 0.7090(7) 0.037(2) Uani 1 1 d . . .
C8 C 0.5321(2) 1.4137(13) 0.8056(7) 0.040(3) Uani 1 1 d . A .
C9 C 0.56376(18) 1.4668(13) 0.6604(7) 0.040(3) Uani 1 1 d . A .
H9A H 0.5590 1.5017 0.5930 0.048 Uiso 1 1 calc R . .
H9B H 0.5730 1.5491 0.6980 0.048 Uiso 1 1 calc R . .
C10 C 0.55236(16) 1.4764(13) 0.8871(7) 0.036(2) Uani 1 1 d . . .
H10A H 0.5516 1.5861 0.8845 0.043 Uiso 1 1 calc R A .
H10B H 0.5458 1.4451 0.9509 0.043 Uiso 1 1 calc R . .
C11 C 0.61106(18) 1.3758(12) 0.6806(6) 0.034(2) Uani 1 1 d . . .
C12 C 0.6253(2) 1.4672(12) 0.6144(7) 0.037(2) Uani 1 1 d . . .
H12 H 0.6155 1.5071 0.5580 0.044 Uiso 1 1 calc R . .
C13 C 0.65426(19) 1.4972(12) 0.6347(7) 0.039(2) Uani 1 1 d . . .
H13 H 0.6641 1.5538 0.5895 0.046 Uiso 1 1 calc R . .
C14 C 0.66890(18) 1.4447(11) 0.7210(7) 0.035(2) Uani 1 1 d . . .
C15 C 0.6982(2) 1.4769(13) 0.7459(8) 0.047(3) Uani 1 1 d . . .
H15 H 0.7083 1.5336 0.7014 0.056 Uiso 1 1 calc R . .
C16 C 0.7121(2) 1.4300(14) 0.8300(9) 0.055(3) Uani 1 1 d . . .
H16 H 0.7313 1.4556 0.8442 0.066 Uiso 1 1 calc R . .
C17 C 0.69754(18) 1.3424(13) 0.8960(7) 0.042(3) Uani 1 1 d . . .
H17 H 0.7072 1.3084 0.9544 0.051 Uiso 1 1 calc R . .
C18 C 0.66969(18) 1.3058(12) 0.8770(7) 0.036(2) Uani 1 1 d . . .
H18 H 0.6603 1.2480 0.9229 0.043 Uiso 1 1 calc R . .
C19 C 0.65416(18) 1.3550(12) 0.7865(6) 0.033(2) Uani 1 1 d . . .
C20 C 0.62432(17) 1.3164(11) 0.7664(6) 0.028(2) Uani 1 1 d . . .
C21 C 0.60886(16) 1.2180(11) 0.8343(6) 0.025(2) Uani 1 1 d . A .
C22 C 0.61532(16) 1.0604(11) 0.8419(6) 0.025(2) Uani 1 1 d . . .
C23 C 0.63386(18) 0.9881(12) 0.7790(7) 0.034(2) Uani 1 1 d . . .
H23 H 0.6436 1.0460 0.7342 0.040 Uiso 1 1 calc R . .
C24 C 0.63798(19) 0.8376(14) 0.7815(7) 0.041(2) Uani 1 1 d . . .
H24 H 0.6501 0.7933 0.7376 0.049 Uiso 1 1 calc R . .
C25 C 0.6241(2) 0.7456(12) 0.8498(8) 0.040(2) Uani 1 1 d . . .
H25 H 0.6269 0.6414 0.8508 0.048 Uiso 1 1 calc R . .
C26 C 0.60664(18) 0.8128(12) 0.9142(7) 0.035(2) Uani 1 1 d . . .
H26 H 0.5978 0.7534 0.9605 0.042 Uiso 1 1 calc R . .
C27 C 0.60147(16) 0.9712(11) 0.9124(6) 0.026(2) Uani 1 1 d . . .
C28 C 0.58235(18) 1.0381(12) 0.9735(6) 0.032(2) Uani 1 1 d . . .
H28 H 0.5742 0.9802 1.0221 0.039 Uiso 1 1 calc R . .
C29 C 0.57536(19) 1.1839(13) 0.9641(6) 0.036(3) Uani 1 1 d . A .
H29 H 0.5620 1.2260 1.0047 0.043 Uiso 1 1 calc R . .
C30 C 0.58832(17) 1.2754(10) 0.8919(6) 0.023(2) Uani 1 1 d . . .
S1B S 0.53500(5) 1.6950(4) 0.35743(17) 0.0491(8) Uani 1 1 d . . .
S2B S 0.47656(6) 1.8021(5) 0.3894(2) 0.0695(11) Uani 1 1 d . . .
S3B S 0.47335(5) 1.8857(4) 0.1364(2) 0.0512(8) Uani 1 1 d . . .
S4B S 0.53061(5) 1.7391(3) 0.13929(18) 0.0417(7) Uani 1 1 d . . .
S5B S 0.58911(5) 1.5281(4) 0.12609(18) 0.0469(8) Uani 1 1 d . . .
S6B S 0.59013(5) 1.4901(4) 0.34418(19) 0.0496(8) Uani 1 1 d . . .
O2B O 0.66084(12) 1.4821(9) 0.3732(5) 0.0434(19) Uani 1 1 d . . .
O1B O 0.67156(14) 1.4130(10) 0.1589(5) 0.052(2) Uani 1 1 d . . .
C1B C 0.54870(17) 1.6553(13) 0.2401(6) 0.036(3) Uani 1 1 d . . .
C2B C 0.50285(17) 1.7705(13) 0.3028(7) 0.042(3) Uani 1 1 d . . .
C3B C 0.4494(2) 1.9151(14) 0.3183(9) 0.055(3) Uani 1 1 d . . .
H3B1 H 0.4342 1.8482 0.2924 0.066 Uiso 1 1 calc R . .
H3B2 H 0.4410 1.9859 0.3633 0.066 Uiso 1 1 calc R . .
C4B C 0.4607(2) 2.0021(14) 0.2331(7) 0.045(3) Uani 1 1 d . . .
H4B1 H 0.4763 2.0665 0.2587 0.053 Uiso 1 1 calc R . .
H4B2 H 0.4455 2.0671 0.2048 0.053 Uiso 1 1 calc R . .
C5B C 0.50113(19) 1.7919(12) 0.2047(7) 0.036(2) Uani 1 1 d . . .
C6B C 0.57264(19) 1.5700(13) 0.2365(7) 0.039(3) Uani 1 1 d . . .
C7B C 0.6188(2) 1.4259(13) 0.1907(8) 0.047(3) Uani 1 1 d . . .
C8B C 0.61868(18) 1.4156(13) 0.2856(8) 0.044(3) Uani 1 1 d . . .
C9B C 0.6430(2) 1.3695(15) 0.1263(8) 0.053(3) Uani 1 1 d . . .
H9B1 H 0.6422 1.2598 0.1237 0.063 Uiso 1 1 calc R . .
H9B2 H 0.6391 1.4064 0.0589 0.063 Uiso 1 1 calc R . .
C10B C 0.64359(19) 1.3595(15) 0.3521(8) 0.052(3) Uani 1 1 d . . .
H10C H 0.6368 1.3171 0.4129 0.062 Uiso 1 1 calc R . .
H10D H 0.6541 1.2819 0.3185 0.062 Uiso 1 1 calc R . .
C11B C 0.6764(2) 1.5654(15) 0.1593(8) 0.049(3) Uani 1 1 d . . .
C12B C 0.6650(2) 1.6624(16) 0.0812(8) 0.060(4) Uani 1 1 d . . .
H12B H 0.6531 1.6217 0.0298 0.072 Uiso 1 1 calc R . .
C14B C 0.68912(19) 1.8773(14) 0.1565(8) 0.045(3) Uani 1 1 d . . .
C13B C 0.6711(2) 1.8130(16) 0.0805(9) 0.060(4) Uani 1 1 d . . .
H13B H 0.6633 1.8737 0.0292 0.072 Uiso 1 1 calc R . .
C15B C 0.6947(2) 2.0338(17) 0.1570(9) 0.062(4) Uani 1 1 d . . .
H15B H 0.6869 2.0935 0.1053 0.074 Uiso 1 1 calc R . .
C16B C 0.7107(3) 2.0972(16) 0.2284(10) 0.070(4) Uani 1 1 d . . .
H16B H 0.7144 2.2007 0.2271 0.083 Uiso 1 1 calc R . .
C17B C 0.7224(3) 2.0087(15) 0.3067(10) 0.062(3) Uani 1 1 d . . .
H17B H 0.7338 2.0548 0.3573 0.075 Uiso 1 1 calc R . .
C18B C 0.7177(2) 1.8572(15) 0.3113(8) 0.050(3) Uani 1 1 d . . .
H18B H 0.7255 1.8016 0.3651 0.060 Uiso 1 1 calc R . .
C19B C 0.70038(19) 1.7820(13) 0.2326(7) 0.042(3) Uani 1 1 d . . .
C20B C 0.69491(18) 1.6238(13) 0.2339(7) 0.037(3) Uani 1 1 d . . .
C21B C 0.70745(19) 1.5229(12) 0.3164(6) 0.036(2) Uani 1 1 d . . .
C22B C 0.73819(17) 1.4972(14) 0.3291(7) 0.039(3) Uani 1 1 d . . .
C23B C 0.7580(2) 1.5691(14) 0.2686(8) 0.048(3) Uani 1 1 d . . .
H23B H 0.7512 1.6335 0.2178 0.058 Uiso 1 1 calc R . .
C24B C 0.7874(2) 1.5446(16) 0.2844(8) 0.062(4) Uani 1 1 d . . .
H24B H 0.8002 1.5927 0.2444 0.074 Uiso 1 1 calc R . .
C25B C 0.7976(2) 1.4487(15) 0.3594(9) 0.061(4) Uani 1 1 d . . .
H25B H 0.8173 1.4359 0.3707 0.074 Uiso 1 1 calc R . .
C26B C 0.7798(2) 1.3731(15) 0.4170(8) 0.051(3) Uani 1 1 d . . .
H26B H 0.7873 1.3048 0.4644 0.061 Uiso 1 1 calc R . .
C27B C 0.74889(19) 1.3976(13) 0.4054(7) 0.040(3) Uani 1 1 d . . .
C28B C 0.72935(18) 1.3232(13) 0.4670(6) 0.037(2) Uani 1 1 d . . .
H28B H 0.7363 1.2549 0.5154 0.045 Uiso 1 1 calc R . .
C29B C 0.70000(18) 1.3523(13) 0.4549(6) 0.040(3) Uani 1 1 d . . .
H29B H 0.6874 1.3063 0.4965 0.048 Uiso 1 1 calc R . .
C30B C 0.68970(17) 1.4504(12) 0.3806(7) 0.034(2) Uani 1 1 d . . .
N1C N 0.7431(4) 1.622(3) 0.0302(12) 0.161(8) Uani 1 1 d . . .
C1C C 0.7334(4) 1.705(3) -0.0288(14) 0.114(6) Uani 1 1 d . . .
C2C C 0.7188(4) 1.814(3) -0.0989(14) 0.152(8) Uiso 1 1 d . . .
H2C1 H 0.7058 1.8760 -0.0636 0.228 Uiso 1 1 calc R . .
H2C2 H 0.7082 1.7602 -0.1510 0.228 Uiso 1 1 calc R . .
H2C3 H 0.7328 1.8778 -0.1273 0.228 Uiso 1 1 calc R . .

loop_
_atom_site_aniso_label
_atom_site_aniso_U_11
_atom_site_aniso_U_22
_atom_site_aniso_U_33
_atom_site_aniso_U_23
_atom_site_aniso_U_13
_atom_site_aniso_U_12
S1 0.0420(14) 0.075(3) 0.0414(15) 0.0053(16) 0.0145(12) -0.0070(15)
S2 0.0474(16) 0.058(2) 0.084(2) -0.0060(19) 0.0268(15) -0.0148(16)
S3 0.0415(15) 0.079(3) 0.074(2) -0.016(2) -0.0010(14) -0.0145(16)
S4 0.0341(13) 0.076(3) 0.0404(14) -0.0069(15) 0.0068(11) -0.0082(14)
S5 0.0310(12) 0.066(2) 0.0363(13) 0.0065(15) -0.0005(10) -0.0042(14)
S6 0.0302(11) 0.057(2) 0.0323(12) -0.0034(14) 0.0039(9) 0.0048(12)
O1 0.033(3) 0.031(4) 0.041(3) 0.005(3) 0.001(3) -0.005(3)
O2 0.028(3) 0.035(5) 0.036(4) -0.005(3) 0.007(3) 0.003(3)
C1 0.035(5) 0.049(8) 0.038(5) -0.004(5) 0.003(4) 0.014(5)
C2 0.037(5) 0.031(7) 0.058(7) -0.003(5) 0.024(5) 0.003(5)
C5 0.029(5) 0.059(9) 0.067(7) -0.001(6) 0.006(5) -0.008(5)
C6 0.032(5) 0.041(7) 0.031(5) -0.003(5) 0.004(4) 0.008(5)
C7 0.031(5) 0.025(7) 0.052(6) 0.010(5) -0.007(4) -0.007(4)
C8 0.041(5) 0.037(7) 0.044(6) 0.008(5) 0.009(4) 0.009(5)
C9 0.031(5) 0.039(7) 0.049(6) 0.009(5) 0.003(4) 0.000(5)
C10 0.025(4) 0.036(7) 0.046(5) -0.010(5) 0.001(4) 0.012(4)
C11 0.034(5) 0.032(7) 0.038(5) -0.012(5) 0.008(4) -0.008(4)
C12 0.046(5) 0.028(7) 0.038(5) 0.000(5) 0.009(4) 0.001(5)
C13 0.044(5) 0.026(7) 0.049(6) 0.007(5) 0.026(5) -0.002(5)
C14 0.031(5) 0.026(7) 0.048(6) -0.002(5) 0.012(4) -0.002(4)
C15 0.036(5) 0.043(8) 0.063(7) -0.018(6) 0.021(5) -0.013(5)
C16 0.035(6) 0.041(8) 0.088(9) 0.001(7) -0.003(6) -0.003(5)
C17 0.028(5) 0.049(8) 0.049(6) -0.003(6) 0.000(4) 0.010(5)
C18 0.039(5) 0.024(7) 0.046(6) -0.015(5) 0.008(4) 0.004(5)
C19 0.038(5) 0.028(6) 0.033(5) -0.006(5) 0.015(4) -0.001(5)
C20 0.029(4) 0.026(6) 0.030(5) -0.014(4) 0.005(4) 0.002(4)
C21 0.023(4) 0.029(6) 0.022(4) -0.004(4) -0.003(3) -0.005(4)
C22 0.019(4) 0.021(6) 0.036(5) -0.001(4) 0.003(4) -0.001(4)
C23 0.036(5) 0.021(6) 0.045(6) -0.005(5) 0.011(4) 0.006(5)
C24 0.034(5) 0.039(7) 0.050(6) -0.006(6) 0.010(4) 0.005(5)
C25 0.042(5) 0.010(6) 0.067(7) -0.004(5) 0.000(5) -0.001(5)
C26 0.030(4) 0.028(7) 0.045(6) 0.010(5) -0.007(4) -0.009(4)
C27 0.022(4) 0.029(6) 0.025(4) -0.003(4) -0.005(3) -0.009(4)
C28 0.037(5) 0.031(7) 0.029(5) 0.007(5) 0.001(4) -0.001(5)
C29 0.035(5) 0.052(8) 0.022(5) -0.003(5) 0.007(4) -0.006(5)
C30 0.025(4) 0.015(6) 0.028(5) -0.007(4) 0.000(3) 0.003(4)
S1B 0.0350(13) 0.079(3) 0.0340(14) 0.0015(15) 0.0052(10) 0.0194(14)
S2B 0.0418(15) 0.104(3) 0.0654(18) 0.0297(19) 0.0256(13) 0.0287(18)
S3B 0.0441(14) 0.056(2) 0.0523(16) -0.0060(15) -0.0102(12) 0.0190(14)
S4B 0.0413(13) 0.046(2) 0.0381(14) 0.0022(13) 0.0001(11) 0.0080(13)
S5B 0.0423(13) 0.059(2) 0.0401(14) -0.0159(15) 0.0097(11) -0.0049(14)
S6B 0.0388(13) 0.067(2) 0.0419(14) -0.0143(15) -0.0096(11) 0.0193(14)
O2B 0.020(3) 0.056(6) 0.054(4) 0.012(4) -0.004(3) -0.001(3)
O1B 0.043(4) 0.047(6) 0.065(5) 0.010(4) -0.018(3) -0.009(4)
C1B 0.019(4) 0.058(8) 0.031(5) -0.007(5) 0.007(3) 0.002(4)
C2B 0.015(4) 0.060(9) 0.051(6) 0.005(5) 0.013(4) 0.005(4)
C3B 0.034(5) 0.052(9) 0.080(8) 0.001(7) 0.007(5) 0.011(5)
C4B 0.040(5) 0.045(8) 0.049(6) -0.002(6) 0.002(5) 0.000(5)
C5B 0.037(5) 0.028(7) 0.042(6) 0.000(5) -0.002(4) 0.003(4)
C6B 0.033(5) 0.050(8) 0.035(5) -0.014(5) 0.003(4) 0.001(5)
C7B 0.037(5) 0.041(8) 0.063(7) 0.005(6) 0.015(5) 0.014(5)
C8B 0.023(5) 0.042(8) 0.067(7) -0.003(6) 0.005(5) -0.007(5)
C9B 0.046(6) 0.053(9) 0.059(7) -0.013(6) 0.008(5) -0.006(6)
C10B 0.028(5) 0.060(10) 0.068(7) -0.007(7) 0.006(5) 0.010(6)
C11B 0.039(6) 0.049(9) 0.058(7) 0.008(6) -0.007(5) -0.013(5)
C12B 0.054(7) 0.066(10) 0.057(7) 0.034(7) -0.021(5) -0.014(6)
C14B 0.032(5) 0.042(9) 0.059(7) 0.016(6) -0.009(5) 0.005(5)
C13B 0.041(6) 0.066(11) 0.070(8) 0.039(7) -0.010(5) -0.011(6)
C15B 0.048(6) 0.061(11) 0.075(8) 0.017(8) -0.010(6) 0.004(6)
C16B 0.081(9) 0.041(9) 0.084(10) 0.026(8) -0.013(8) 0.009(7)
C17B 0.068(8) 0.033(9) 0.086(9) -0.016(7) -0.003(7) 0.006(7)
C18B 0.036(5) 0.049(9) 0.065(7) 0.003(7) -0.006(5) 0.012(6)
C19B 0.029(5) 0.046(8) 0.053(6) 0.012(6) 0.012(4) 0.007(5)
C20B 0.028(5) 0.039(8) 0.045(6) 0.015(5) 0.007(4) 0.007(5)
C21B 0.040(5) 0.034(7) 0.034(5) 0.007(5) 0.000(4) 0.001(5)
C22B 0.027(4) 0.052(8) 0.038(5) 0.004(5) 0.003(4) 0.011(5)
C23B 0.034(5) 0.061(9) 0.051(6) 0.012(6) 0.015(5) 0.019(5)
C24B 0.034(5) 0.093(12) 0.059(7) 0.039(7) 0.010(5) 0.022(6)
C25B 0.029(5) 0.083(11) 0.075(8) 0.015(7) 0.026(5) -0.001(6)
C26B 0.037(5) 0.058(9) 0.057(7) 0.000(6) -0.007(5) 0.022(6)
C27B 0.035(5) 0.040(7) 0.045(6) 0.002(5) 0.002(4) 0.015(5)
C28B 0.043(5) 0.040(7) 0.028(5) 0.004(5) -0.001(4) 0.001(5)
C29B 0.040(5) 0.047(8) 0.032(5) 0.007(5) 0.008(4) 0.010(5)
C30B 0.026(4) 0.041(7) 0.035(5) 0.001(5) 0.000(4) 0.011(4)
N1C 0.179(17) 0.20(2) 0.093(12) 0.034(13) -0.040(11) -0.010(15)
C1C 0.122(14) 0.123(19) 0.094(12) 0.018(13) -0.014(11) -0.010(13)

loop_
_atom_type_symbol
_atom_type_description
_atom_type_scat_dispersion_real
_atom_type_scat_dispersion_imag
_atom_type_scat_source
C C 0.0033 0.0016 'International Tables Vol C Tables 4.2.6.8 and 6.1.1.4'
H H 0.0000 0.0000 'International Tables Vol C Tables 4.2.6.8 and 6.1.1.4'
N N 0.0061 0.0033 'International Tables Vol C Tables 4.2.6.8 and 6.1.1.4'
O O 0.0106 0.0060 'International Tables Vol C Tables 4.2.6.8 and 6.1.1.4'
S S 0.1246 0.1234 'International Tables Vol C Tables 4.2.6.8 and 6.1.1.4'

loop_
_geom_angle_atom_site_label_1
_geom_angle_atom_site_label_2
_geom_angle_atom_site_label_3
_geom_angle
_geom_angle_site_symmetry_1
_geom_angle_site_symmetry_3
_geom_angle_publ_flag
C1 S1 C2 95.6(5) . . ?
C3 S2 C2 103.7(11) . . ?
C3 S2 C3A 22.6(13) . . ?
C2 S2 C3A 101.4(8) . . ?
C4A S3 C5 99.0(8) . . ?
C4A S3 C4 24.0(12) . . ?
C5 S3 C4 99.2(9) . . ?
C5 S4 C1 93.0(5) . . ?
C6 S5 C7 95.6(4) . . ?
C8 S6 C6 97.2(5) . . ?
C11 O1 C9 112.9(8) . . ?
C30 O2 C10 118.9(7) . . ?
C6 C1 S1 123.1(7) . . ?
C6 C1 S4 121.7(7) . . ?
S1 C1 S4 115.2(6) . . ?
C5 C2 S2 128.4(8) . . ?
C5 C2 S1 116.0(7) . . ?
S2 C2 S1 115.5(6) . . ?
C4 C3 S2 113(3) . . ?
C4 C3 H3A 108.9 . . ?
S2 C3 H3A 108.9 . . ?
C4 C3 H3B 108.9 . . ?
S2 C3 H3B 108.9 . . ?
H3A C3 H3B 107.8 . . ?
C3 C4 S3 124(2) . . ?
C3 C4 H4A 106.3 . . ?
S3 C4 H4A 106.3 . . ?
C3 C4 H4B 106.3 . . ?
S3 C4 H4B 106.3 . . ?
H4A C4 H4B 106.4 . . ?
C4A C3A S2 119.3(17) . . ?
C4A C3A H3A1 107.5 . . ?
S2 C3A H3A1 107.5 . . ?
C4A C3A H3A2 107.5 . . ?
S2 C3A H3A2 107.5 . . ?
H3A1 C3A H3A2 107.0 . . ?
C3A C4A S3 111(2) . . ?
C3A C4A H4A1 109.4 . . ?
S3 C4A H4A1 109.4 . . ?
C3A C4A H4A2 109.4 . . ?
S3 C4A H4A2 109.4 . . ?
H4A1 C4A H4A2 108.0 . . ?
C2 C5 S4 118.6(8) . . ?
C2 C5 S3 126.0(8) . . ?
S4 C5 S3 115.3(6) . . ?
C1 C6 S6 124.4(7) . . ?
C1 C6 S5 122.7(7) . . ?
S6 C6 S5 112.5(5) . . ?
C8 C7 C9 127.7(9) . . ?
C8 C7 S5 118.0(7) . . ?
C9 C7 S5 114.0(7) . . ?
C7 C8 C10 125.0(9) . . ?
C7 C8 S6 116.8(8) . . ?
C10 C8 S6 118.2(7) . . ?
O1 C9 C7 107.7(8) . . ?
O1 C9 H9A 110.2 . . ?
C7 C9 H9A 110.2 . . ?
O1 C9 H9B 110.2 . . ?
C7 C9 H9B 110.2 . . ?
H9A C9 H9B 108.5 . . ?
O2 C10 C8 113.7(7) . . ?
O2 C10 H10A 108.8 . . ?
C8 C10 H10A 108.8 . . ?
O2 C10 H10B 108.8 . . ?
C8 C10 H10B 108.8 . . ?
H10A C10 H10B 107.7 . . ?
O1 C11 C20 117.3(8) . . ?
O1 C11 C12 119.5(8) . . ?
C20 C11 C12 123.2(8) . . ?
C13 C12 C11 118.6(9) . . ?
C13 C12 H12 120.7 . . ?
C11 C12 H12 120.7 . . ?
C12 C13 C14 121.4(8) . . ?
C12 C13 H13 119.3 . . ?
C14 C13 H13 119.3 . . ?
C13 C14 C19 118.8(8) . . ?
C13 C14 C15 123.1(9) . . ?
C19 C14 C15 118.1(9) . . ?
C16 C15 C14 123.2(10) . . ?
C16 C15 H15 118.4 . . ?
C14 C15 H15 118.4 . . ?
C15 C16 C17 119.0(9) . . ?
C15 C16 H16 120.5 . . ?
C17 C16 H16 120.5 . . ?
C18 C17 C16 121.2(9) . . ?
C18 C17 H17 119.4 . . ?
C16 C17 H17 119.4 . . ?
C17 C18 C19 120.9(9) . . ?
C17 C18 H18 119.6 . . ?
C19 C18 H18 119.6 . . ?
C14 C19 C20 121.5(8) . . ?
C14 C19 C18 117.5(8) . . ?
C20 C19 C18 120.9(8) . . ?
C11 C20 C19 116.3(8) . . ?
C11 C20 C21 122.0(7) . . ?
C19 C20 C21 121.6(8) . . ?
C30 C21 C22 118.3(8) . . ?
C30 C21 C20 121.2(9) . . ?
C22 C21 C20 120.5(8) . . ?
C23 C22 C27 118.3(9) . . ?
C23 C22 C21 122.5(8) . . ?
C27 C22 C21 119.1(8) . . ?
C24 C23 C22 121.9(9) . . ?
C24 C23 H23 119.0 . . ?
C22 C23 H23 119.0 . . ?
C23 C24 C25 121.0(9) . . ?
C23 C24 H24 119.5 . . ?
C25 C24 H24 119.5 . . ?
C26 C25 C24 118.6(10) . . ?
C26 C25 H25 120.7 . . ?
C24 C25 H25 120.7 . . ?
C25 C26 C27 121.7(9) . . ?
C25 C26 H26 119.1 . . ?
C27 C26 H26 119.1 . . ?
C28 C27 C22 119.8(9) . . ?
C28 C27 C26 121.7(9) . . ?
C22 C27 C26 118.4(8) . . ?
C29 C28 C27 121.4(9) . . ?
C29 C28 H28 119.3 . . ?
C27 C28 H28 119.3 . . ?
C28 C29 C30 120.0(9) . . ?
C28 C29 H29 120.0 . . ?
C30 C29 H29 120.0 . . ?
C21 C30 O2 117.3(8) . . ?
C21 C30 C29 121.2(9) . . ?
O2 C30 C29 121.5(8) . . ?
C2B S1B C1B 92.7(4) . . ?
C2B S2B C3B 103.1(5) . . ?
C5B S3B C4B 99.1(5) . . ?
C1B S4B C5B 94.6(4) . . ?
C6B S5B C7B 93.5(5) . . ?
C8B S6B C6B 96.2(5) . . ?
C10B O2B C30B 114.5(8) . . ?
C11B O1B C9B 114.6(9) . . ?
C6B C1B S4B 125.3(7) . . ?
C6B C1B S1B 119.1(7) . . ?
S4B C1B S1B 115.5(5) . . ?
C5B C2B S1B 117.8(7) . . ?
C5B C2B S2B 129.1(7) . . ?
S1B C2B S2B 113.1(5) . . ?
C4B C3B S2B 114.4(7) . . ?
C4B C3B H3B1 108.6 . . ?
S2B C3B H3B1 108.6 . . ?
C4B C3B H3B2 108.6 . . ?
S2B C3B H3B2 108.6 . . ?
H3B1 C3B H3B2 107.6 . . ?
C3B C4B S3B 114.1(9) . . ?
C3B C4B H4B1 108.7 . . ?
S3B C4B H4B1 108.7 . . ?
C3B C4B H4B2 108.7 . . ?
S3B C4B H4B2 108.7 . . ?
H4B1 C4B H4B2 107.6 . . ?
C2B C5B S4B 117.6(7) . . ?
C2B C5B S3B 125.8(7) . . ?
S4B C5B S3B 116.3(5) . . ?
C1B C6B S5B 123.7(7) . . ?
C1B C6B S6B 122.3(7) . . ?
S5B C6B S6B 114.0(5) . . ?
C8B C7B C9B 125.8(10) . . ?
C8B C7B S5B 117.3(8) . . ?
C9B C7B S5B 116.8(8) . . ?
C7B C8B C10B 124.4(9) . . ?
C7B C8B S6B 118.8(8) . . ?
C10B C8B S6B 116.3(8) . . ?
O1B C9B C7B 116.0(9) . . ?
O1B C9B H9B1 108.3 . . ?
C7B C9B H9B1 108.3 . . ?
O1B C9B H9B2 108.3 . . ?
C7B C9B H9B2 108.3 . . ?
H9B1 C9B H9B2 107.4 . . ?
O2B C10B C8B 106.5(10) . . ?
O2B C10B H10C 110.4 . . ?
C8B C10B H10C 110.4 . . ?
O2B C10B H10D 110.4 . . ?
C8B C10B H10D 110.4 . . ?
H10C C10B H10D 108.6 . . ?
O1B C11B C20B 117.7(10) . . ?
O1B C11B C12B 122.3(10) . . ?
C20B C11B C12B 119.7(12) . . ?
C13B C12B C11B 121.4(11) . . ?
C13B C12B H12B 119.3 . . ?
C11B C12B H12B 119.3 . . ?
C13B C14B C19B 117.9(11) . . ?
C13B C14B C15B 120.3(10) . . ?
C19B C14B C15B 121.7(10) . . ?
C12B C13B C14B 120.5(11) . . ?
C12B C13B H13B 119.7 . . ?
C14B C13B H13B 119.7 . . ?
C16B C15B C14B 121.5(12) . . ?
C16B C15B H15B 119.2 . . ?
C14B C15B H15B 119.2 . . ?
C15B C16B C17B 119.5(14) . . ?
C15B C16B H16B 120.2 . . ?
C17B C16B H16B 120.2 . . ?
C18B C17B C16B 122.0(12) . . ?
C18B C17B H17B 119.0 . . ?
C16B C17B H17B 119.0 . . ?
C17B C18B C19B 120.1(11) . . ?
C17B C18B H18B 119.9 . . ?
C19B C18B H18B 119.9 . . ?
C14B C19B C20B 122.7(10) . . ?
C14B C19B C18B 115.0(11) . . ?
C20B C19B C18B 122.2(10) . . ?
C11B C20B C19B 117.5(9) . . ?
C11B C20B C21B 120.5(10) . . ?
C19B C20B C21B 121.9(9) . . ?
C30B C21B C22B 118.5(8) . . ?
C30B C21B C20B 120.7(8) . . ?
C22B C21B C20B 120.9(8) . . ?
C27B C22B C23B 118.8(8) . . ?
C27B C22B C21B 118.9(8) . . ?
C23B C22B C21B 122.4(9) . . ?
C24B C23B C22B 120.9(10) . . ?
C24B C23B H23B 119.6 . . ?
C22B C23B H23B 119.6 . . ?
C25B C24B C23B 119.8(10) . . ?
C25B C24B H24B 120.1 . . ?
C23B C24B H24B 120.1 . . ?
C26B C25B C24B 122.0(10) . . ?
C26B C25B H25B 119.0 . . ?
C24B C25B H25B 119.0 . . ?
C25B C26B C27B 120.4(10) . . ?
C25B C26B H26B 119.8 . . ?
C27B C26B H26B 119.8 . . ?
C22B C27B C28B 119.8(8) . . ?
C22B C27B C26B 118.1(9) . . ?
C28B C27B C26B 122.1(9) . . ?
C29B C28B C27B 120.3(9) . . ?
C29B C28B H28B 119.9 . . ?
C27B C28B H28B 119.9 . . ?
C30B C29B C28B 119.6(9) . . ?
C30B C29B H29B 120.2 . . ?
C28B C29B H29B 120.2 . . ?
O2B C30B C29B 118.3(8) . . ?
O2B C30B C21B 118.7(8) . . ?
C29B C30B C21B 123.0(8) . . ?
N1C C1C C2C 175(2) . . ?
C1C C2C H2C1 109.5 . . ?
C1C C2C H2C2 109.5 . . ?
H2C1 C2C H2C2 109.5 . . ?
C1C C2C H2C3 109.5 . . ?
H2C1 C2C H2C3 109.5 . . ?
H2C2 C2C H2C3 109.5 . . ?

loop_
_geom_bond_atom_site_label_1
_geom_bond_atom_site_label_2
_geom_bond_distance
_geom_bond_site_symmetry_2
_geom_bond_publ_flag
S1 C1 1.716(10) . ?
S1 C2 1.746(11) . ?
S2 C3 1.58(3) . ?
S2 C2 1.738(10) . ?
S2 C3A 1.88(3) . ?
S3 C4A 1.72(2) . ?
S3 C5 1.766(11) . ?
S3 C4 1.90(4) . ?
S4 C5 1.753(10) . ?
S4 C1 1.768(10) . ?
S5 C6 1.778(9) . ?
S5 C7 1.782(9) . ?
S6 C8 1.752(10) . ?
S6 C6 1.775(9) . ?
O1 C11 1.376(10) . ?
O1 C9 1.438(12) . ?
O2 C30 1.398(11) . ?
O2 C10 1.435(9) . ?
C1 C6 1.340(13) . ?
C2 C5 1.339(14) . ?
C3 C4 1.53(2) . ?
C3 H3A 0.9700 . ?
C3 H3B 0.9700 . ?
C4 H4A 0.9700 . ?
C4 H4B 0.9700 . ?
C3A C4A 1.53(2) . ?
C3A H3A1 0.9700 . ?
C3A H3A2 0.9700 . ?
C4A H4A1 0.9700 . ?
C4A H4A2 0.9700 . ?
C7 C8 1.329(13) . ?
C7 C9 1.524(13) . ?
C8 C10 1.505(13) . ?
C9 H9A 0.9700 . ?
C9 H9B 0.9700 . ?
C10 H10A 0.9700 . ?
C10 H10B 0.9700 . ?
C11 C20 1.378(12) . ?
C11 C12 1.399(13) . ?
C12 C13 1.387(13) . ?
C12 H12 0.9300 . ?
C13 C14 1.389(13) . ?
C13 H13 0.9300 . ?
C14 C19 1.397(13) . ?
C14 C15 1.416(13) . ?
C15 C16 1.334(15) . ?
C15 H15 0.9300 . ?
C16 C17 1.387(15) . ?
C16 H16 0.9300 . ?
C17 C18 1.346(12) . ?
C17 H17 0.9300 . ?
C18 C19 1.444(13) . ?
C18 H18 0.9300 . ?
C19 C20 1.441(11) . ?
C20 C21 1.480(12) . ?
C21 C30 1.366(11) . ?
C21 C22 1.427(13) . ?
C22 C23 1.401(12) . ?
C22 C27 1.419(12) . ?
C23 C24 1.344(15) . ?
C23 H23 0.9300 . ?
C24 C25 1.412(14) . ?
C24 H24 0.9300 . ?
C25 C26 1.362(14) . ?
C25 H25 0.9300 . ?
C26 C27 1.420(14) . ?
C26 H26 0.9300 . ?
C27 C28 1.382(12) . ?
C28 C29 1.333(14) . ?
C28 H28 0.9300 . ?
C29 C30 1.427(12) . ?
C29 H29 0.9300 . ?
S1B C2B 1.758(9) . ?
S1B C1B 1.774(9) . ?
S2B C2B 1.765(9) . ?
S2B C3B 1.832(11) . ?
S3B C5B 1.748(9) . ?
S3B C4B 1.787(11) . ?
S4B C1B 1.719(9) . ?
S4B C5B 1.741(10) . ?
S5B C6B 1.754(9) . ?
S5B C7B 1.826(11) . ?
S6B C8B 1.719(10) . ?
S6B C6B 1.764(10) . ?
O2B C10B 1.368(13) . ?
O2B C30B 1.371(10) . ?
O1B C11B 1.365(13) . ?
O1B C9B 1.426(11) . ?
C1B C6B 1.349(12) . ?
C2B C5B 1.330(12) . ?
C3B C4B 1.502(15) . ?
C3B H3B1 0.9700 . ?
C3B H3B2 0.9700 . ?
C4B H4B1 0.9700 . ?
C4B H4B2 0.9700 . ?
C7B C8B 1.280(14) . ?
C7B C9B 1.548(14) . ?
C8B C10B 1.504(14) . ?
C9B H9B1 0.9700 . ?
C9B H9B2 0.9700 . ?
C10B H10C 0.9700 . ?
C10B H10D 0.9700 . ?
C11B C20B 1.382(14) . ?
C11B C12B 1.431(15) . ?
C12B C13B 1.361(17) . ?
C12B H12B 0.9300 . ?
C14B C13B 1.400(15) . ?
C14B C19B 1.402(14) . ?
C14B C15B 1.408(17) . ?
C13B H13B 0.9300 . ?
C15B C16B 1.305(16) . ?
C15B H15B 0.9300 . ?
C16B C17B 1.394(16) . ?
C16B H16B 0.9300 . ?
C17B C18B 1.359(17) . ?
C17B H17B 0.9300 . ?
C18B C19B 1.451(15) . ?
C18B H18B 0.9300 . ?
C19B C20B 1.421(15) . ?
C20B C21B 1.511(13) . ?
C21B C30B 1.389(13) . ?
C21B C22B 1.450(11) . ?
C22B C27B 1.418(14) . ?
C22B C23B 1.418(14) . ?
C23B C24B 1.391(13) . ?
C23B H23B 0.9300 . ?
C24B C25B 1.379(15) . ?
C24B H24B 0.9300 . ?
C25B C26B 1.347(15) . ?
C25B H25B 0.9300 . ?
C26B C27B 1.453(12) . ?
C26B H26B 0.9300 . ?
C27B C28B 1.429(13) . ?
C28B C29B 1.391(12) . ?
C28B H28B 0.9300 . ?
C29B C30B 1.386(13) . ?
C29B H29B 0.9300 . ?
N1C C1C 1.15(2) . ?
C1C C2C 1.49(3) . ?
C2C H2C1 0.9600 . ?
C2C H2C2 0.9600 . ?
C2C H2C3 0.9600 . ?

loop_
_geom_torsion_atom_site_label_1
_geom_torsion_atom_site_label_2
_geom_torsion_atom_site_label_3
_geom_torsion_atom_site_label_4
_geom_torsion
_geom_torsion_site_symmetry_1
_geom_torsion_site_symmetry_2
_geom_torsion_site_symmetry_3
_geom_torsion_site_symmetry_4
_geom_torsion_publ_flag
C2 S1 C1 C6 168.9(9) . . . . ?
C2 S1 C1 S4 -12.3(7) . . . . ?
C5 S4 C1 C6 -168.5(9) . . . . ?
C5 S4 C1 S1 12.8(7) . . . . ?
C3 S2 C2 C5 35.1(18) . . . . ?
C3A S2 C2 C5 12.0(15) . . . . ?
C3 S2 C2 S1 -140.2(16) . . . . ?
C3A S2 C2 S1 -163.3(11) . . . . ?
C1 S1 C2 C5 6.5(10) . . . . ?
C1 S1 C2 S2 -177.5(6) . . . . ?
C2 S2 C3 C4 -55(3) . . . . ?
C3A S2 C3 C4 31(3) . . . . ?
S2 C3 C4 S3 49(5) . . . . ?
C4A S3 C4 C3 81(4) . . . . ?
C5 S3 C4 C3 -11(4) . . . . ?
C3 S2 C3A C4A -80(4) . . . . ?
C2 S2 C3A C4A 18(3) . . . . ?
S2 C3A C4A S3 -59(3) . . . . ?
C5 S3 C4A C3A 64(2) . . . . ?
C4 S3 C4A C3A -28(2) . . . . ?
S2 C2 C5 S4 -173.7(7) . . . . ?
S1 C2 C5 S4 1.6(13) . . . . ?
S2 C2 C5 S3 1.8(17) . . . . ?
S1 C2 C5 S3 177.1(7) . . . . ?
C1 S4 C5 C2 -8.6(10) . . . . ?
C1 S4 C5 S3 175.4(7) . . . . ?
C4A S3 C5 C2 -38.8(14) . . . . ?
C4 S3 C5 C2 -14.5(17) . . . . ?
C4A S3 C5 S4 136.8(11) . . . . ?
C4 S3 C5 S4 161.1(15) . . . . ?
S1 C1 C6 S6 -0.4(13) . . . . ?
S4 C1 C6 S6 -179.1(6) . . . . ?
S1 C1 C6 S5 171.7(6) . . . . ?
S4 C1 C6 S5 -7.0(13) . . . . ?
C8 S6 C6 C1 171.5(9) . . . . ?
C8 S6 C6 S5 -1.3(7) . . . . ?
C7 S5 C6 C1 -172.1(9) . . . . ?
C7 S5 C6 S6 0.9(6) . . . . ?
C6 S5 C7 C8 0.1(9) . . . . ?
C6 S5 C7 C9 174.0(8) . . . . ?
C9 C7 C8 C10 7.7(17) . . . . ?
S5 C7 C8 C10 -179.3(8) . . . . ?
C9 C7 C8 S6 -174.1(8) . . . . ?
S5 C7 C8 S6 -1.1(12) . . . . ?
C6 S6 C8 C7 1.5(9) . . . . ?
C6 S6 C8 C10 179.8(8) . . . . ?
C11 O1 C9 C7 -140.1(7) . . . . ?
C8 C7 C9 O1 85.4(13) . . . . ?
S5 C7 C9 O1 -87.8(8) . . . . ?
C30 O2 C10 C8 -64.2(11) . . . . ?
C7 C8 C10 O2 -49.2(15) . . . . ?
S6 C8 C10 O2 132.6(8) . . . . ?
C9 O1 C11 C20 115.7(9) . . . . ?
C9 O1 C11 C12 -66.0(11) . . . . ?
O1 C11 C12 C13 -176.7(9) . . . . ?
C20 C11 C12 C13 1.4(15) . . . . ?
C11 C12 C13 C14 -3.1(15) . . . . ?
C12 C13 C14 C19 2.4(15) . . . . ?
C12 C13 C14 C15 -177.9(10) . . . . ?
C13 C14 C15 C16 178.1(11) . . . . ?
C19 C14 C15 C16 -2.2(16) . . . . ?
C14 C15 C16 C17 1.4(17) . . . . ?
C15 C16 C17 C18 -0.7(17) . . . . ?
C16 C17 C18 C19 0.8(16) . . . . ?
C13 C14 C19 C20 0.0(14) . . . . ?
C15 C14 C19 C20 -179.7(9) . . . . ?
C13 C14 C19 C18 -178.2(9) . . . . ?
C15 C14 C19 C18 2.2(14) . . . . ?
C17 C18 C19 C14 -1.6(14) . . . . ?
C17 C18 C19 C20 -179.7(9) . . . . ?
O1 C11 C20 C19 179.0(8) . . . . ?
C12 C11 C20 C19 0.8(14) . . . . ?
O1 C11 C20 C21 -0.9(13) . . . . ?
C12 C11 C20 C21 -179.1(9) . . . . ?
C14 C19 C20 C11 -1.5(13) . . . . ?
C18 C19 C20 C11 176.5(9) . . . . ?
C14 C19 C20 C21 178.4(9) . . . . ?
C18 C19 C20 C21 -3.6(14) . . . . ?
C11 C20 C21 C30 -71.2(11) . . . . ?
C19 C20 C21 C30 108.9(10) . . . . ?
C11 C20 C21 C22 109.5(10) . . . . ?
C19 C20 C21 C22 -70.4(11) . . . . ?
C30 C21 C22 C23 173.4(8) . . . . ?
C20 C21 C22 C23 -7.2(12) . . . . ?
C30 C21 C22 C27 -3.5(11) . . . . ?
C20 C21 C22 C27 175.9(7) . . . . ?
C27 C22 C23 C24 2.3(13) . . . . ?
C21 C22 C23 C24 -174.6(9) . . . . ?
C22 C23 C24 C25 -1.4(15) . . . . ?
C23 C24 C25 C26 -0.7(14) . . . . ?
C24 C25 C26 C27 1.7(13) . . . . ?
C23 C22 C27 C28 -178.0(8) . . . . ?
C21 C22 C27 C28 -1.0(11) . . . . ?
C23 C22 C27 C26 -1.3(11) . . . . ?
C21 C22 C27 C26 175.7(8) . . . . ?
C25 C26 C27 C28 175.9(8) . . . . ?
C25 C26 C27 C22 -0.7(12) . . . . ?
C22 C27 C28 C29 3.7(12) . . . . ?
C26 C27 C28 C29 -172.9(8) . . . . ?
C27 C28 C29 C30 -1.9(13) . . . . ?
C22 C21 C30 O2 -177.8(7) . . . . ?
C20 C21 C30 O2 2.8(11) . . . . ?
C22 C21 C30 C29 5.4(12) . . . . ?
C20 C21 C30 C29 -174.0(7) . . . . ?
C10 O2 C30 C21 143.2(7) . . . . ?
C10 O2 C30 C29 -39.9(11) . . . . ?
C28 C29 C30 C21 -2.8(13) . . . . ?
C28 C29 C30 O2 -179.5(8) . . . . ?
C5B S4B C1B C6B 170.2(10) . . . . ?
C5B S4B C1B S1B -13.0(7) . . . . ?
C2B S1B C1B C6B -169.6(9) . . . . ?
C2B S1B C1B S4B 13.5(7) . . . . ?
C1B S1B C2B C5B -8.8(10) . . . . ?
C1B S1B C2B S2B 169.4(7) . . . . ?
C3B S2B C2B C5B -13.5(13) . . . . ?
C3B S2B C2B S1B 168.5(6) . . . . ?
C2B S2B C3B C4B -24.5(10) . . . . ?
S2B C3B C4B S3B 65.0(10) . . . . ?
C5B S3B C4B C3B -61.9(8) . . . . ?
S1B C2B C5B S4B 1.4(12) . . . . ?
S2B C2B C5B S4B -176.5(7) . . . . ?
S1B C2B C5B S3B -171.8(6) . . . . ?
S2B C2B C5B S3B 10.3(16) . . . . ?
C1B S4B C5B C2B 7.1(10) . . . . ?
C1B S4B C5B S3B -179.0(6) . . . . ?
C4B S3B C5B C2B 24.3(11) . . . . ?
C4B S3B C5B S4B -149.1(6) . . . . ?
S4B C1B C6B S5B -1.0(14) . . . . ?
S1B C1B C6B S5B -177.7(6) . . . . ?
S4B C1B C6B S6B 179.2(6) . . . . ?
S1B C1B C6B S6B 2.5(13) . . . . ?
C7B S5B C6B C1B 176.7(10) . . . . ?
C7B S5B C6B S6B -3.4(7) . . . . ?
C8B S6B C6B C1B -175.5(9) . . . . ?
C8B S6B C6B S5B 4.7(7) . . . . ?
C6B S5B C7B C8B 0.5(10) . . . . ?
C6B S5B C7B C9B -175.3(9) . . . . ?
C9B C7B C8B C10B 6(2) . . . . ?
S5B C7B C8B C10B -169.2(9) . . . . ?
C9B C7B C8B S6B 178.2(9) . . . . ?
S5B C7B C8B S6B 2.9(14) . . . . ?
C6B S6B C8B C7B -4.6(11) . . . . ?
C6B S6B C8B C10B 168.1(9) . . . . ?
C11B O1B C9B C7B -62.5(13) . . . . ?
C8B C7B C9B O1B -48.7(17) . . . . ?
S5B C7B C9B O1B 126.7(9) . . . . ?
C30B O2B C10B C8B -144.3(8) . . . . ?
C7B C8B C10B O2B 86.4(14) . . . . ?
S6B C8B C10B O2B -85.8(9) . . . . ?
C9B O1B C11B C20B 144.9(9) . . . . ?
C9B O1B C11B C12B -40.7(15) . . . . ?
O1B C11B C12B C13B -176.8(11) . . . . ?
C20B C11B C12B C13B -2.5(18) . . . . ?
C11B C12B C13B C14B 0.5(18) . . . . ?
C19B C14B C13B C12B -0.2(16) . . . . ?
C15B C14B C13B C12B -178.1(12) . . . . ?
C13B C14B C15B C16B 178.0(12) . . . . ?
C19B C14B C15B C16B 0.1(18) . . . . ?
C14B C15B C16B C17B -0.6(19) . . . . ?
C15B C16B C17B C18B 0.1(19) . . . . ?
C16B C17B C18B C19B 1.0(17) . . . . ?
C13B C14B C19B C20B 1.8(15) . . . . ?
C15B C14B C19B C20B 179.7(10) . . . . ?
C13B C14B C19B C18B -177.1(9) . . . . ?
C15B C14B C19B C18B 0.8(14) . . . . ?
C17B C18B C19B C14B -1.3(14) . . . . ?
C17B C18B C19B C20B 179.8(10) . . . . ?
O1B C11B C20B C19B 178.5(9) . . . . ?
C12B C11B C20B C19B 4.0(15) . . . . ?
O1B C11B C20B C21B -4.7(14) . . . . ?
C12B C11B C20B C21B -179.2(10) . . . . ?
C14B C19B C20B C11B -3.7(14) . . . . ?
C18B C19B C20B C11B 175.1(9) . . . . ?
C14B C19B C20B C21B 179.5(8) . . . . ?
C18B C19B C20B C21B -1.7(14) . . . . ?
C11B C20B C21B C30B -61.9(14) . . . . ?
C19B C20B C21B C30B 114.8(11) . . . . ?
C11B C20B C21B C22B 117.0(11) . . . . ?
C19B C20B C21B C22B -66.4(13) . . . . ?
C30B C21B C22B C27B 1.0(15) . . . . ?
C20B C21B C22B C27B -177.9(10) . . . . ?
C30B C21B C22B C23B -178.5(10) . . . . ?
C20B C21B C22B C23B 2.7(16) . . . . ?
C27B C22B C23B C24B -0.9(17) . . . . ?
C21B C22B C23B C24B 178.5(11) . . . . ?
C22B C23B C24B C25B 0.3(19) . . . . ?
C23B C24B C25B C26B 2(2) . . . . ?
C24B C25B C26B C27B -3.8(19) . . . . ?
C23B C22B C27B C28B -179.7(10) . . . . ?
C21B C22B C27B C28B 0.9(16) . . . . ?
C23B C22B C27B C26B -0.6(16) . . . . ?
C21B C22B C27B C26B 179.9(10) . . . . ?
C25B C26B C27B C22B 3.0(16) . . . . ?
C25B C26B C27B C28B -178.0(11) . . . . ?
C22B C27B C28B C29B -2.4(15) . . . . ?
C26B C27B C28B C29B 178.6(10) . . . . ?
C27B C28B C29B C30B 2.1(15) . . . . ?
C10B O2B C30B C29B -62.6(12) . . . . ?
C10B O2B C30B C21B 120.2(10) . . . . ?
C28B C29B C30B O2B -177.2(9) . . . . ?
C28B C29B C30B C21B -0.2(16) . . . . ?
C22B C21B C30B O2B 175.7(9) . . . . ?
C20B C21B C30B O2B -5.5(15) . . . . ?
C22B C21B C30B C29B -1.4(16) . . . . ?
C20B C21B C30B C29B 177.5(10) . . . . ?
